data_4346752
loop_
_publ_author_name
'Ananthnag, Guddekoppa S.'
'Mague, Joel T.'
'Balakrishna, Maravanji S.'

_publ_section_title
;
 Self-Assembled Cyclophane-Type Copper(I) Complexes of
 2,4,6-Tris(diphenylphosphino)-1,3,5-triazine and Their Catalytic
 Application.
;
_journal_issue 22
_journal_name_full 'Inorganic chemistry'
_journal_page_first 10985
_journal_page_last 10992
_journal_paper_doi 10.1021/acs.inorgchem.5b02075
_journal_volume 54
_journal_year 2015
_chemical_formula_moiety 'C39 H30 N3 P3'
_chemical_formula_sum 'C39 H30 N3 P3'
_chemical_formula_weight 633.57
_chemical_name_systematic
;
Tris(diphenylphosphanyl)-1,3,5-triazine
;
_space_group_crystal_system triclinic
_space_group_IT_number 2
_space_group_name_Hall '-P 1'
_space_group_name_H-M_alt 'P -1'
_atom_sites_solution_hydrogens geom
_atom_sites_solution_primary direct
_atom_sites_solution_secondary difmap
_audit_creation_method SHELXL-2014/6
_cell_angle_alpha 89.790(1)
_cell_angle_beta 79.542(1)
_cell_angle_gamma 84.910(1)
_cell_formula_units_Z 4
_cell_length_a 10.2469(2)
_cell_length_b 13.8978(3)
_cell_length_c 23.3456(4)
_cell_measurement_reflns_used 9932
_cell_measurement_temperature 150.(2)
_cell_measurement_theta_max 72.4057
_cell_measurement_theta_min 3.7498
_cell_volume 3256.25(11)
_computing_cell_refinement '<i>SAINT</i> (Bruker, 2014)'
_computing_data_collection '<i>APEX2</i> (Bruker, 2014)'
_computing_data_reduction '<i>SAINT</i>  (Bruker, 2014)'
_computing_molecular_graphics '<i>DIAMOND</i> (Brandenburg & Putz, 2012)'
_computing_publication_material '<i>SHELXTL</i> (Bruker, 2014)'
_computing_structure_refinement '<i>SHELXL-2014</i> (Sheldrick, 2014)'
_computing_structure_solution '<i>SHELXT</i> (Bruker, 2014)'
_diffrn_ambient_temperature 150(2)
_diffrn_detector_area_resol_mean 10.4167
_diffrn_measured_fraction_theta_full 0.948
_diffrn_measured_fraction_theta_max 0.945
_diffrn_measurement_device_type 'Bruker D8 VENTURE PHOTON 100 CMOS'
_diffrn_measurement_method '\w scans'
_diffrn_radiation_monochromator mirror
_diffrn_radiation_type CuK\a
_diffrn_radiation_wavelength 1.54178
_diffrn_reflns_av_R_equivalents 0.0505
_diffrn_reflns_av_unetI/netI 0.0650
_diffrn_reflns_Laue_measured_fraction_full 0.948
_diffrn_reflns_Laue_measured_fraction_max 0.945
_diffrn_reflns_limit_h_max 11
_diffrn_reflns_limit_h_min -12
_diffrn_reflns_limit_k_max 16
_diffrn_reflns_limit_k_min -17
_diffrn_reflns_limit_l_max 28
_diffrn_reflns_limit_l_min -27
_diffrn_reflns_number 25575
_diffrn_reflns_point_group_measured_fraction_full 0.948
_diffrn_reflns_point_group_measured_fraction_max 0.945
_diffrn_reflns_theta_full 72.175
_diffrn_reflns_theta_max 72.399
_diffrn_reflns_theta_min 3.193
_diffrn_source 'INCOATEC I\mS micro--focus source'
_exptl_absorpt_coefficient_mu 1.927
_exptl_absorpt_correction_T_max 0.91
_exptl_absorpt_correction_T_min 0.74
_exptl_absorpt_correction_type multi-scan
_exptl_absorpt_process_details '<i>SADABS</i> (Bruker, 2014)'
_exptl_crystal_colour colourless
_exptl_crystal_density_diffrn 1.292
_exptl_crystal_density_method 'not measured'
_exptl_crystal_description column
_exptl_crystal_F_000 1320
_exptl_crystal_size_max 0.178
_exptl_crystal_size_mid 0.060
_exptl_crystal_size_min 0.053
_exptl_transmission_factor_max 0.980
_exptl_transmission_factor_min 0.804
_refine_diff_density_max 0.529
_refine_diff_density_min -0.297
_refine_diff_density_rms 0.055
_refine_ls_extinction_method none
_refine_ls_goodness_of_fit_ref 1.027
_refine_ls_hydrogen_treatment constr
_refine_ls_matrix_type full
_refine_ls_number_parameters 811
_refine_ls_number_reflns 12205
_refine_ls_number_restraints 0
_refine_ls_restrained_S_all 1.027
_refine_ls_R_factor_all 0.0727
_refine_ls_R_factor_gt 0.0468
_refine_ls_shift/su_max 0.001
_refine_ls_shift/su_mean 0.000
_refine_ls_structure_factor_coef Fsqd
_refine_ls_weighting_details 'w=1/[\s^2^(Fo^2^)+(0.0506P)^2^+0.1238P] where P=(Fo^2^+2Fc^2^)/3'
_refine_ls_weighting_scheme calc
_refine_ls_wR_factor_gt 0.1031
_refine_ls_wR_factor_ref 0.1145
_reflns_Friedel_coverage 0.000
_reflns_number_gt 8911
_reflns_number_total 12205
_reflns_threshold_expression 'I > 2\s(I)'
_cod_data_source_file ic5b02075_si_002.cif
_cod_data_source_block MSB658a_0m_a
_cod_database_code 4346752
_shelx_space_group_comment
;
The symmetry employed for this shelxl refinement is uniquely defined
by the following loop, which should always be used as a source of
symmetry information in preference to the above space-group names.
They are only intended as comments.
;
_shelx_estimated_absorpt_t_min 0.725
_shelx_estimated_absorpt_t_max 0.905

loop_
_space_group_symop_operation_xyz
'x, y, z'
'-x, -y, -z'

loop_
_atom_site_label
_atom_site_type_symbol
_atom_site_fract_x
_atom_site_fract_y
_atom_site_fract_z
_atom_site_U_iso_or_equiv
_atom_site_adp_type
_atom_site_occupancy
_atom_site_site_symmetry_order
_atom_site_calc_flag
_atom_site_refinement_flags_posn
_atom_site_refinement_flags_adp
P1 P 0.63195(6) 0.34557(4) 1.08833(3) 0.02291(14) Uani 1 1 d . .
P2 P 0.86738(7) 0.67736(5) 1.01308(3) 0.02787(15) Uani 1 1 d . .
P3 P 0.60929(6) 0.47363(4) 0.87490(3) 0.02215(14) Uani 1 1 d . .
N1 N 0.7518(2) 0.50865(14) 1.04512(8) 0.0242(4) Uani 1 1 d . .
N2 N 0.7381(2) 0.56752(14) 0.95034(8) 0.0265(5) Uani 1 1 d . .
N3 N 0.6448(2) 0.42197(14) 0.98212(8) 0.0230(4) Uani 1 1 d . .
C1 C 0.6877(2) 0.43375(16) 1.03238(10) 0.0216(5) Uani 1 1 d . .
C2 C 0.7712(2) 0.57457(17) 1.00313(10) 0.0241(5) Uani 1 1 d . .
C3 C 0.6761(2) 0.48941(16) 0.94196(10) 0.0211(5) Uani 1 1 d . .
C4 C 0.7251(3) 0.23158(17) 1.05948(10) 0.0251(5) Uani 1 1 d . .
C5 C 0.7689(3) 0.2087(2) 1.00121(12) 0.0407(7) Uani 1 1 d . .
H5 H 0.7621 0.2569 0.9727 0.049 Uiso 1 1 calc R U
C6 C 0.8227(4) 0.1161(2) 0.98415(13) 0.0536(9) Uani 1 1 d . .
H6 H 0.8523 0.1012 0.9440 0.064 Uiso 1 1 calc R U
C7 C 0.8337(3) 0.0458(2) 1.02464(13) 0.0442(7) Uani 1 1 d . .
H7 H 0.8699 -0.0177 1.0126 0.053 Uiso 1 1 calc R U
C8 C 0.7924(3) 0.0673(2) 1.08250(13) 0.0430(7) Uani 1 1 d . .
H8 H 0.8002 0.0189 1.1108 0.052 Uiso 1 1 calc R U
C9 C 0.7390(3) 0.15982(19) 1.09959(12) 0.0384(7) Uani 1 1 d . .
H9 H 0.7113 0.1744 1.1399 0.046 Uiso 1 1 calc R U
C10 C 0.7181(3) 0.37171(17) 1.14780(10) 0.0246(5) Uani 1 1 d . .
C11 C 0.6429(3) 0.37636(19) 1.20413(11) 0.0308(6) Uani 1 1 d . .
H11 H 0.5501 0.3691 1.2100 0.037 Uiso 1 1 calc R U
C12 C 0.7033(3) 0.3916(2) 1.25170(11) 0.0359(6) Uani 1 1 d . .
H12 H 0.6519 0.3937 1.2900 0.043 Uiso 1 1 calc R U
C13 C 0.8370(3) 0.4036(2) 1.24353(12) 0.0372(6) Uani 1 1 d . .
H13 H 0.8776 0.4151 1.2761 0.045 Uiso 1 1 calc R U
C14 C 0.9133(3) 0.39899(19) 1.18750(12) 0.0335(6) Uani 1 1 d . .
H14 H 1.0058 0.4074 1.1818 0.040 Uiso 1 1 calc R U
C15 C 0.8541(3) 0.38220(18) 1.14039(11) 0.0286(6) Uani 1 1 d . .
H15 H 0.9067 0.3777 1.1024 0.034 Uiso 1 1 calc R U
C16 C 0.8086(3) 0.71164(18) 1.08978(10) 0.0268(5) Uani 1 1 d . .
C17 C 0.8235(3) 0.6451(2) 1.13281(12) 0.0366(6) Uani 1 1 d . .
H17 H 0.8603 0.5811 1.1223 0.044 Uiso 1 1 calc R U
C18 C 0.7852(3) 0.6707(2) 1.19135(12) 0.0438(8) Uani 1 1 d . .
H18 H 0.7929 0.6236 1.2204 0.053 Uiso 1 1 calc R U
C19 C 0.7363(3) 0.7639(2) 1.20750(12) 0.0413(7) Uani 1 1 d . .
H19 H 0.7110 0.7812 1.2476 0.050 Uiso 1 1 calc R U
C20 C 0.7242(3) 0.8318(2) 1.16555(12) 0.0364(6) Uani 1 1 d . .
H20 H 0.6916 0.8964 1.1766 0.044 Uiso 1 1 calc R U
C21 C 0.7596(3) 0.80623(19) 1.10680(11) 0.0319(6) Uani 1 1 d . .
H21 H 0.7503 0.8536 1.0780 0.038 Uiso 1 1 calc R U
C22 C 0.7830(3) 0.77032(18) 0.97416(11) 0.0300(6) Uani 1 1 d . .
C23 C 0.6451(3) 0.7926(2) 0.98538(12) 0.0365(6) Uani 1 1 d . .
H23 H 0.5906 0.7572 1.0137 0.044 Uiso 1 1 calc R U
C24 C 0.5873(3) 0.8660(2) 0.95551(14) 0.0447(7) Uani 1 1 d . .
H24 H 0.4937 0.8820 0.9640 0.054 Uiso 1 1 calc R U
C25 C 0.6664(4) 0.9161(2) 0.91326(13) 0.0500(9) Uani 1 1 d . .
H25 H 0.6267 0.9665 0.8928 0.060 Uiso 1 1 calc R U
C26 C 0.8022(4) 0.8933(2) 0.90076(13) 0.0516(9) Uani 1 1 d . .
H26 H 0.8555 0.9272 0.8712 0.062 Uiso 1 1 calc R U
C27 C 0.8611(3) 0.82134(19) 0.93111(12) 0.0399(7) Uani 1 1 d . .
H27 H 0.9550 0.8065 0.9227 0.048 Uiso 1 1 calc R U
C28 C 0.7084(2) 0.54596(18) 0.82087(10) 0.0243(5) Uani 1 1 d . .
C29 C 0.7113(2) 0.64513(18) 0.83010(11) 0.0262(5) Uani 1 1 d . .
H29 H 0.6717 0.6736 0.8668 0.031 Uiso 1 1 calc R U
C30 C 0.7719(3) 0.70213(19) 0.78559(11) 0.0320(6) Uani 1 1 d . .
H30 H 0.7746 0.7692 0.7923 0.038 Uiso 1 1 calc R U
C31 C 0.8280(3) 0.6623(2) 0.73206(11) 0.0370(7) Uani 1 1 d . .
H31 H 0.8678 0.7020 0.7018 0.044 Uiso 1 1 calc R U
C32 C 0.8265(3) 0.5647(2) 0.72225(11) 0.0382(7) Uani 1 1 d . .
H32 H 0.8661 0.5371 0.6853 0.046 Uiso 1 1 calc R U
C33 C 0.7671(3) 0.5067(2) 0.76641(11) 0.0325(6) Uani 1 1 d . .
H33 H 0.7665 0.4394 0.7594 0.039 Uiso 1 1 calc R U
C34 C 0.6780(2) 0.34936(17) 0.85666(9) 0.0223(5) Uani 1 1 d . .
C35 C 0.5898(3) 0.28185(18) 0.84929(10) 0.0277(5) Uani 1 1 d . .
H35 H 0.4973 0.3012 0.8536 0.033 Uiso 1 1 calc R U
C36 C 0.6366(3) 0.18618(19) 0.83570(12) 0.0339(6) Uani 1 1 d . .
H36 H 0.5761 0.1403 0.8306 0.041 Uiso 1 1 calc R U
C37 C 0.7703(3) 0.15808(19) 0.82958(11) 0.0352(6) Uani 1 1 d . .
H37 H 0.8021 0.0928 0.8198 0.042 Uiso 1 1 calc R U
C38 C 0.8598(3) 0.22429(19) 0.83753(11) 0.0335(6) Uani 1 1 d . .
H38 H 0.9520 0.2042 0.8338 0.040 Uiso 1 1 calc R U
C39 C 0.8136(3) 0.31920(18) 0.85086(11) 0.0287(6) Uani 1 1 d . .
H39 H 0.8746 0.3646 0.8562 0.034 Uiso 1 1 calc R U
P4 P 0.72982(7) 0.11180(5) 0.63301(3) 0.02742(15) Uani 1 1 d . .
P5 P 0.97351(7) 0.12602(5) 0.41143(3) 0.02783(15) Uani 1 1 d . .
P6 P 0.65063(7) -0.16164(5) 0.47373(3) 0.02945(15) Uani 1 1 d . .
N4 N 0.8263(2) 0.10925(15) 0.51799(9) 0.0284(5) Uani 1 1 d . .
N5 N 0.8001(2) -0.01220(15) 0.45077(9) 0.0300(5) Uani 1 1 d . .
N6 N 0.6891(2) -0.01743(15) 0.54915(9) 0.0271(5) Uani 1 1 d . .
C40 C 0.7447(2) 0.06346(18) 0.55839(10) 0.0250(5) Uani 1 1 d . .
C41 C 0.8483(2) 0.06897(18) 0.46445(10) 0.0256(5) Uani 1 1 d . .
C42 C 0.7231(2) -0.05340(18) 0.49497(11) 0.0269(5) Uani 1 1 d . .
C43 C 0.6067(3) 0.03945(18) 0.67507(10) 0.0277(5) Uani 1 1 d . .
C44 C 0.6447(3) -0.0140(2) 0.72063(11) 0.0337(6) Uani 1 1 d . .
H44 H 0.7322 -0.0126 0.7285 0.040 Uiso 1 1 calc R U
C45 C 0.5545(3) -0.0695(2) 0.75486(12) 0.0402(7) Uani 1 1 d . .
H45 H 0.5801 -0.1054 0.7864 0.048 Uiso 1 1 calc R U
C46 C 0.4291(3) -0.0723(2) 0.74294(12) 0.0406(7) Uani 1 1 d . .
H46 H 0.3681 -0.1107 0.7661 0.049 Uiso 1 1 calc R U
C47 C 0.3899(3) -0.0198(2) 0.69731(12) 0.0367(6) Uani 1 1 d . .
H47 H 0.3028 -0.0224 0.6891 0.044 Uiso 1 1 calc R U
C48 C 0.4788(3) 0.03658(19) 0.66383(11) 0.0306(6) Uani 1 1 d . .
H48 H 0.4520 0.0735 0.6330 0.037 Uiso 1 1 calc R U
C49 C 0.6312(3) 0.22810(18) 0.63074(11) 0.0276(5) Uani 1 1 d . .
C50 C 0.5831(3) 0.2739(2) 0.68443(12) 0.0391(7) Uani 1 1 d . .
H50 H 0.5997 0.2429 0.7191 0.047 Uiso 1 1 calc R U
C51 C 0.5117(3) 0.3635(2) 0.68812(13) 0.0420(7) Uani 1 1 d . .
H51 H 0.4802 0.3938 0.7250 0.050 Uiso 1 1 calc R U
C52 C 0.4865(3) 0.4088(2) 0.63828(13) 0.0386(7) Uani 1 1 d . .
H52 H 0.4356 0.4698 0.6408 0.046 Uiso 1 1 calc R U
C53 C 0.5352(3) 0.3655(2) 0.58472(12) 0.0379(7) Uani 1 1 d . .
H53 H 0.5194 0.3974 0.5502 0.045 Uiso 1 1 calc R U
C54 C 0.6065(3) 0.27621(19) 0.58085(11) 0.0310(6) Uani 1 1 d . .
H54 H 0.6393 0.2471 0.5437 0.037 Uiso 1 1 calc R U
C55 C 0.8995(3) 0.25094(18) 0.41711(11) 0.0289(6) Uani 1 1 d . .
C56 C 0.7644(3) 0.2752(2) 0.41790(12) 0.0372(6) Uani 1 1 d . .
H56 H 0.7072 0.2256 0.4160 0.045 Uiso 1 1 calc R U
C57 C 0.7128(3) 0.3707(2) 0.42141(12) 0.0457(8) Uani 1 1 d . .
H57 H 0.6205 0.3868 0.4220 0.055 Uiso 1 1 calc R U
C58 C 0.7969(4) 0.4430(2) 0.42411(13) 0.0523(9) Uani 1 1 d . .
H58 H 0.7619 0.5088 0.4262 0.063 Uiso 1 1 calc R U
C59 C 0.9305(4) 0.4199(2) 0.42372(13) 0.0495(8) Uani 1 1 d . .
H59 H 0.9873 0.4697 0.4259 0.059 Uiso 1 1 calc R U
C60 C 0.9825(3) 0.3237(2) 0.42010(11) 0.0386(7) Uani 1 1 d . .
H60 H 1.0747 0.3079 0.4197 0.046 Uiso 1 1 calc R U
C61 C 0.9457(2) 0.08523(19) 0.34079(11) 0.0271(5) Uani 1 1 d . .
C62 C 0.9268(3) 0.1503(2) 0.29659(11) 0.0325(6) Uani 1 1 d . .
H62 H 0.9149 0.2177 0.3047 0.039 Uiso 1 1 calc R U
C63 C 0.9252(3) 0.1166(2) 0.24085(12) 0.0371(7) Uani 1 1 d . .
H63 H 0.9137 0.1614 0.2109 0.044 Uiso 1 1 calc R U
C64 C 0.9403(3) 0.0190(2) 0.22847(12) 0.0391(7) Uani 1 1 d . .
H64 H 0.9382 -0.0035 0.1903 0.047 Uiso 1 1 calc R U
C65 C 0.9583(3) -0.0460(2) 0.27180(12) 0.0367(6) Uani 1 1 d . .
H65 H 0.9678 -0.1134 0.2634 0.044 Uiso 1 1 calc R U
C66 C 0.9628(2) -0.0139(2) 0.32727(11) 0.0311(6) Uani 1 1 d . .
H66 H 0.9775 -0.0592 0.3565 0.037 Uiso 1 1 calc R U
C67 C 0.7971(3) -0.22070(18) 0.42601(11) 0.0279(5) Uani 1 1 d . .
C68 C 0.7850(3) -0.2572(2) 0.37216(12) 0.0394(7) Uani 1 1 d . .
H68 H 0.7018 -0.2489 0.3594 0.047 Uiso 1 1 calc R U
C69 C 0.8948(4) -0.3059(2) 0.33678(13) 0.0525(9) Uani 1 1 d . .
H69 H 0.8860 -0.3308 0.3000 0.063 Uiso 1 1 calc R U
C70 C 1.0153(3) -0.3183(2) 0.35453(13) 0.0487(8) Uani 1 1 d . .
H70 H 1.0899 -0.3514 0.3301 0.058 Uiso 1 1 calc R U
C71 C 1.0280(3) -0.2825(2) 0.40824(13) 0.0399(7) Uani 1 1 d . .
H71 H 1.1113 -0.2914 0.4209 0.048 Uiso 1 1 calc R U
C72 C 0.9200(3) -0.2340(2) 0.44345(11) 0.0332(6) Uani 1 1 d . .
H72 H 0.9297 -0.2093 0.4802 0.040 Uiso 1 1 calc R U
C73 C 0.6415(3) -0.23944(19) 0.53740(11) 0.0300(6) Uani 1 1 d . .
C74 C 0.6877(3) -0.3364(2) 0.53117(12) 0.0367(6) Uani 1 1 d . .
H74 H 0.7301 -0.3607 0.4938 0.044 Uiso 1 1 calc R U
C75 C 0.6735(3) -0.3988(2) 0.57799(14) 0.0450(8) Uani 1 1 d . .
H75 H 0.7057 -0.4650 0.5726 0.054 Uiso 1 1 calc R U
C76 C 0.6127(3) -0.3641(3) 0.63203(14) 0.0505(9) Uani 1 1 d . .
H76 H 0.6031 -0.4063 0.6643 0.061 Uiso 1 1 calc R U
C77 C 0.5658(4) -0.2690(3) 0.63961(14) 0.0606(11) Uani 1 1 d . .
H77 H 0.5252 -0.2452 0.6773 0.073 Uiso 1 1 calc R U
C78 C 0.5772(3) -0.2069(2) 0.59249(13) 0.0483(8) Uani 1 1 d . .
H78 H 0.5407 -0.1417 0.5980 0.058 Uiso 1 1 calc R U

loop_
_atom_site_aniso_label
_atom_site_aniso_U_11
_atom_site_aniso_U_22
_atom_site_aniso_U_33
_atom_site_aniso_U_23
_atom_site_aniso_U_13
_atom_site_aniso_U_12
P1 0.0284(3) 0.0202(3) 0.0197(3) -0.0003(2) -0.0028(2) -0.0028(2)
P2 0.0336(4) 0.0227(3) 0.0275(3) -0.0036(3) -0.0029(3) -0.0092(3)
P3 0.0264(3) 0.0178(3) 0.0220(3) -0.0013(2) -0.0040(2) -0.0013(2)
N1 0.0311(11) 0.0192(10) 0.0221(10) -0.0009(8) -0.0039(8) -0.0034(9)
N2 0.0371(12) 0.0199(11) 0.0224(10) -0.0017(8) -0.0044(8) -0.0045(9)
N3 0.0286(11) 0.0171(10) 0.0230(10) -0.0004(8) -0.0045(8) -0.0008(8)
C1 0.0263(12) 0.0161(11) 0.0206(11) -0.0011(9) -0.0010(9) 0.0020(9)
C2 0.0266(13) 0.0197(12) 0.0250(12) -0.0030(10) -0.0024(9) -0.0022(10)
C3 0.0237(12) 0.0168(12) 0.0215(11) -0.0018(9) -0.0022(9) 0.0017(9)
C4 0.0308(13) 0.0175(12) 0.0275(12) 0.0009(10) -0.0060(10) -0.0042(10)
C5 0.065(2) 0.0247(15) 0.0273(14) 0.0024(11) 0.0004(13) 0.0063(13)
C6 0.089(3) 0.0282(16) 0.0338(16) -0.0026(13) 0.0071(16) 0.0107(16)
C7 0.062(2) 0.0199(14) 0.0492(18) -0.0046(13) -0.0111(15) 0.0048(13)
C8 0.072(2) 0.0197(14) 0.0420(17) 0.0063(12) -0.0235(15) -0.0034(14)
C9 0.065(2) 0.0238(14) 0.0277(14) 0.0023(11) -0.0127(13) -0.0035(13)
C10 0.0329(14) 0.0171(12) 0.0239(12) -0.0003(9) -0.0077(10) 0.0024(10)
C11 0.0326(14) 0.0321(14) 0.0263(13) -0.0005(11) -0.0036(10) 0.0005(11)
C12 0.0448(17) 0.0378(16) 0.0236(13) -0.0046(11) -0.0070(11) 0.0057(13)
C13 0.0481(18) 0.0344(16) 0.0323(14) -0.0030(12) -0.0179(12) 0.0007(13)
C14 0.0314(14) 0.0308(15) 0.0405(15) 0.0021(12) -0.0139(12) -0.0004(12)
C15 0.0331(14) 0.0256(14) 0.0254(13) 0.0025(10) -0.0034(10) 0.0027(11)
C16 0.0304(13) 0.0263(13) 0.0264(13) -0.0044(10) -0.0080(10) -0.0110(11)
C17 0.0530(18) 0.0252(14) 0.0361(15) -0.0050(12) -0.0190(13) -0.0051(13)
C18 0.070(2) 0.0364(17) 0.0320(15) 0.0031(12) -0.0211(14) -0.0163(15)
C19 0.0575(19) 0.0430(17) 0.0261(14) -0.0049(12) -0.0080(12) -0.0174(15)
C20 0.0440(17) 0.0300(15) 0.0353(15) -0.0106(12) -0.0055(12) -0.0066(12)
C21 0.0421(16) 0.0248(13) 0.0291(13) -0.0005(11) -0.0058(11) -0.0066(12)
C22 0.0414(16) 0.0214(13) 0.0289(13) -0.0031(10) -0.0061(11) -0.0122(11)
C23 0.0454(17) 0.0299(15) 0.0373(15) 0.0025(12) -0.0107(12) -0.0136(13)
C24 0.053(2) 0.0323(16) 0.0549(19) -0.0002(14) -0.0236(15) -0.0081(14)
C25 0.087(3) 0.0280(16) 0.0402(17) 0.0055(13) -0.0250(17) -0.0081(16)
C26 0.083(3) 0.0307(17) 0.0377(17) 0.0089(13) 0.0002(16) -0.0121(17)
C27 0.0561(19) 0.0255(15) 0.0342(15) -0.0043(12) 0.0062(13) -0.0112(13)
C28 0.0251(12) 0.0262(13) 0.0220(12) 0.0013(10) -0.0050(9) -0.0022(10)
C29 0.0266(13) 0.0256(13) 0.0263(12) 0.0009(10) -0.0064(10) 0.0006(10)
C30 0.0346(15) 0.0257(14) 0.0379(15) 0.0068(11) -0.0116(11) -0.0049(11)
C31 0.0430(16) 0.0429(17) 0.0279(14) 0.0119(12) -0.0094(11) -0.0135(13)
C32 0.0473(17) 0.0436(17) 0.0231(13) 0.0001(12) -0.0036(12) -0.0059(14)
C33 0.0441(16) 0.0287(14) 0.0257(13) -0.0014(11) -0.0074(11) -0.0068(12)
C34 0.0309(13) 0.0197(12) 0.0165(11) -0.0012(9) -0.0053(9) -0.0016(10)
C35 0.0332(14) 0.0266(13) 0.0238(12) -0.0031(10) -0.0066(10) -0.0032(11)
C36 0.0446(17) 0.0213(13) 0.0375(15) -0.0040(11) -0.0090(12) -0.0083(12)
C37 0.0499(18) 0.0218(14) 0.0314(14) -0.0062(11) -0.0041(12) 0.0043(12)
C38 0.0344(15) 0.0302(15) 0.0325(14) -0.0055(11) -0.0032(11) 0.0094(12)
C39 0.0289(13) 0.0272(14) 0.0295(13) -0.0050(11) -0.0039(10) -0.0018(11)
P4 0.0313(3) 0.0259(3) 0.0266(3) 0.0007(3) -0.0082(3) -0.0046(3)
P5 0.0272(3) 0.0276(3) 0.0300(3) 0.0026(3) -0.0073(3) -0.0052(3)
P6 0.0317(4) 0.0286(4) 0.0301(3) -0.0003(3) -0.0082(3) -0.0084(3)
N4 0.0306(12) 0.0274(12) 0.0281(11) 0.0007(9) -0.0056(9) -0.0066(9)
N5 0.0355(12) 0.0269(12) 0.0286(11) 0.0002(9) -0.0068(9) -0.0068(10)
N6 0.0298(11) 0.0240(11) 0.0281(11) 0.0013(9) -0.0057(8) -0.0039(9)
C40 0.0252(13) 0.0232(13) 0.0278(13) 0.0002(10) -0.0083(10) -0.0015(10)
C41 0.0264(13) 0.0232(13) 0.0273(12) 0.0029(10) -0.0058(10) -0.0009(10)
C42 0.0268(13) 0.0254(13) 0.0294(13) 0.0003(10) -0.0074(10) -0.0027(10)
C43 0.0355(14) 0.0241(13) 0.0225(12) 0.0008(10) -0.0030(10) -0.0015(11)
C44 0.0389(16) 0.0343(15) 0.0296(14) -0.0004(11) -0.0118(11) -0.0005(12)
C45 0.0512(18) 0.0386(17) 0.0293(14) 0.0104(12) -0.0055(12) 0.0008(14)
C46 0.0424(17) 0.0381(17) 0.0366(15) 0.0093(13) 0.0047(12) -0.0022(13)
C47 0.0294(14) 0.0414(17) 0.0372(15) 0.0048(13) -0.0011(11) -0.0021(12)
C48 0.0337(14) 0.0303(14) 0.0273(13) 0.0044(11) -0.0048(10) -0.0014(11)
C49 0.0333(14) 0.0225(13) 0.0292(13) -0.0003(10) -0.0082(10) -0.0081(11)
C50 0.0569(19) 0.0331(16) 0.0281(14) 0.0014(12) -0.0098(13) -0.0038(14)
C51 0.059(2) 0.0290(15) 0.0367(16) -0.0088(12) -0.0042(13) -0.0051(14)
C52 0.0438(17) 0.0244(14) 0.0476(17) -0.0004(12) -0.0080(13) -0.0030(12)
C53 0.0450(17) 0.0310(15) 0.0386(15) 0.0081(12) -0.0101(12) -0.0036(13)
C54 0.0357(15) 0.0297(14) 0.0285(13) -0.0006(11) -0.0072(11) -0.0050(12)
C55 0.0336(14) 0.0263(14) 0.0269(13) 0.0012(10) -0.0052(10) -0.0039(11)
C56 0.0450(17) 0.0342(16) 0.0345(15) 0.0061(12) -0.0118(12) -0.0050(13)
C57 0.055(2) 0.0451(19) 0.0343(16) 0.0023(13) -0.0075(13) 0.0098(15)
C58 0.087(3) 0.0302(17) 0.0384(17) -0.0025(13) -0.0148(17) 0.0059(17)
C59 0.076(3) 0.0318(17) 0.0440(18) -0.0009(13) -0.0146(16) -0.0167(16)
C60 0.0544(19) 0.0345(16) 0.0299(14) 0.0013(12) -0.0101(13) -0.0144(14)
C61 0.0216(12) 0.0303(14) 0.0288(13) 0.0026(11) -0.0020(10) -0.0038(10)
C62 0.0331(14) 0.0318(15) 0.0327(14) 0.0047(11) -0.0040(11) -0.0068(12)
C63 0.0379(16) 0.0427(17) 0.0299(14) 0.0090(12) -0.0035(11) -0.0056(13)
C64 0.0352(15) 0.0510(19) 0.0287(14) -0.0076(13) 0.0013(11) -0.0056(13)
C65 0.0334(15) 0.0344(16) 0.0384(15) -0.0072(12) 0.0022(12) 0.0000(12)
C66 0.0243(13) 0.0326(15) 0.0341(14) 0.0007(11) -0.0008(10) 0.0013(11)
C67 0.0360(14) 0.0238(13) 0.0261(13) 0.0003(10) -0.0081(10) -0.0091(11)
C68 0.0572(19) 0.0363(16) 0.0299(14) -0.0035(12) -0.0194(13) -0.0080(14)
C69 0.078(3) 0.0463(19) 0.0335(16) -0.0183(14) -0.0120(16) -0.0032(17)
C70 0.057(2) 0.0390(18) 0.0445(18) -0.0087(14) 0.0061(15) -0.0033(15)
C71 0.0355(16) 0.0328(16) 0.0501(18) -0.0018(13) -0.0030(13) -0.0053(13)
C72 0.0366(15) 0.0347(15) 0.0300(14) -0.0041(11) -0.0069(11) -0.0106(12)
C73 0.0321(14) 0.0295(14) 0.0309(13) 0.0001(11) -0.0076(11) -0.0131(11)
C74 0.0339(15) 0.0358(16) 0.0397(15) 0.0034(12) -0.0029(12) -0.0084(12)
C75 0.0365(17) 0.0402(18) 0.061(2) 0.0151(15) -0.0119(14) -0.0109(14)
C76 0.061(2) 0.057(2) 0.0421(18) 0.0183(15) -0.0186(15) -0.0370(18)
C77 0.095(3) 0.057(2) 0.0330(16) -0.0041(15) 0.0001(17) -0.048(2)
C78 0.070(2) 0.0317(16) 0.0404(17) -0.0058(13) 0.0072(15) -0.0244(15)

loop_
_atom_type_symbol
_atom_type_description
_atom_type_scat_dispersion_real
_atom_type_scat_dispersion_imag
_atom_type_scat_source
C C 0.0181 0.0091 'International Tables Vol C Tables 4.2.6.8 and 6.1.1.4'
H H 0.0000 0.0000 'International Tables Vol C Tables 4.2.6.8 and 6.1.1.4'
N N 0.0311 0.0180 'International Tables Vol C Tables 4.2.6.8 and 6.1.1.4'
P P 0.2955 0.4335 'International Tables Vol C Tables 4.2.6.8 and 6.1.1.4'

loop_
_geom_angle_atom_site_label_1
_geom_angle_atom_site_label_2
_geom_angle_atom_site_label_3
_geom_angle
C10 P1 C1 103.97(11)
C10 P1 C4 100.93(11)
C1 P1 C4 103.43(10)
C22 P2 C16 103.35(12)
C22 P2 C2 100.00(11)
C16 P2 C2 103.22(11)
C28 P3 C34 104.03(11)
C28 P3 C3 104.48(11)
C34 P3 C3 98.85(10)
C2 N1 C1 114.9(2)
C3 N2 C2 115.0(2)
C1 N3 C3 115.3(2)
N3 C1 N1 124.8(2)
N3 C1 P1 114.05(17)
N1 C1 P1 120.70(17)
N1 C2 N2 125.1(2)
N1 C2 P2 119.34(18)
N2 C2 P2 115.17(17)
N2 C3 N3 124.7(2)
N2 C3 P3 121.04(17)
N3 C3 P3 113.92(17)
C9 C4 C5 117.9(2)
C9 C4 P1 116.22(19)
C5 C4 P1 125.5(2)
C4 C5 C6 120.4(3)
C4 C5 H5 119.8
C6 C5 H5 119.8
C7 C6 C5 120.6(3)
C7 C6 H6 119.7
C5 C6 H6 119.7
C8 C7 C6 119.8(3)
C8 C7 H7 120.1
C6 C7 H7 120.1
C7 C8 C9 119.6(3)
C7 C8 H8 120.2
C9 C8 H8 120.2
C4 C9 C8 121.6(3)
C4 C9 H9 119.2
C8 C9 H9 119.2
C15 C10 C11 118.8(2)
C15 C10 P1 123.95(18)
C11 C10 P1 117.2(2)
C12 C11 C10 120.3(3)
C12 C11 H11 119.9
C10 C11 H11 119.9
C13 C12 C11 120.2(3)
C13 C12 H12 119.9
C11 C12 H12 119.9
C12 C13 C14 120.0(3)
C12 C13 H13 120.0
C14 C13 H13 120.0
C15 C14 C13 119.8(3)
C15 C14 H14 120.1
C13 C14 H14 120.1
C14 C15 C10 120.9(2)
C14 C15 H15 119.6
C10 C15 H15 119.6
C17 C16 C21 118.1(2)
C17 C16 P2 119.8(2)
C21 C16 P2 121.8(2)
C16 C17 C18 120.8(3)
C16 C17 H17 119.6
C18 C17 H17 119.6
C19 C18 C17 120.4(3)
C19 C18 H18 119.8
C17 C18 H18 119.8
C20 C19 C18 119.8(3)
C20 C19 H19 120.1
C18 C19 H19 120.1
C19 C20 C21 120.2(3)
C19 C20 H20 119.9
C21 C20 H20 119.9
C20 C21 C16 120.6(2)
C20 C21 H21 119.7
C16 C21 H21 119.7
C23 C22 C27 118.9(3)
C23 C22 P2 123.1(2)
C27 C22 P2 117.9(2)
C24 C23 C22 120.4(3)
C24 C23 H23 119.8
C22 C23 H23 119.8
C23 C24 C25 119.8(3)
C23 C24 H24 120.1
C25 C24 H24 120.1
C26 C25 C24 120.4(3)
C26 C25 H25 119.8
C24 C25 H25 119.8
C25 C26 C27 120.2(3)
C25 C26 H26 119.9
C27 C26 H26 119.9
C26 C27 C22 120.2(3)
C26 C27 H27 119.9
C22 C27 H27 119.9
C33 C28 C29 118.4(2)
C33 C28 P3 120.55(19)
C29 C28 P3 120.48(18)
C30 C29 C28 120.1(2)
C30 C29 H29 119.9
C28 C29 H29 119.9
C31 C30 C29 120.7(3)
C31 C30 H30 119.7
C29 C30 H30 119.7
C30 C31 C32 120.0(2)
C30 C31 H31 120.0
C32 C31 H31 120.0
C31 C32 C33 120.0(3)
C31 C32 H32 120.0
C33 C32 H32 120.0
C32 C33 C28 120.8(3)
C32 C33 H33 119.6
C28 C33 H33 119.6
C35 C34 C39 119.0(2)
C35 C34 P3 117.86(19)
C39 C34 P3 123.18(19)
C36 C35 C34 120.3(3)
C36 C35 H35 119.9
C34 C35 H35 119.9
C37 C36 C35 119.9(3)
C37 C36 H36 120.0
C35 C36 H36 120.0
C36 C37 C38 120.6(2)
C36 C37 H37 119.7
C38 C37 H37 119.7
C39 C38 C37 119.5(3)
C39 C38 H38 120.2
C37 C38 H38 120.2
C38 C39 C34 120.7(2)
C38 C39 H39 119.7
C34 C39 H39 119.7
C43 P4 C49 101.27(12)
C43 P4 C40 102.62(11)
C49 P4 C40 102.94(11)
C61 P5 C55 103.58(12)
C61 P5 C41 104.09(11)
C55 P5 C41 99.85(11)
C73 P6 C67 100.71(12)
C73 P6 C42 104.50(11)
C67 P6 C42 99.36(11)
C40 N4 C41 114.7(2)
C41 N5 C42 115.2(2)
C42 N6 C40 114.8(2)
N6 C40 N4 125.2(2)
N6 C40 P4 120.24(18)
N4 C40 P4 114.11(18)
N5 C41 N4 124.9(2)
N5 C41 P5 120.68(18)
N4 C41 P5 113.82(18)
N6 C42 N5 125.1(2)
N6 C42 P6 120.60(18)
N5 C42 P6 114.03(18)
C48 C43 C44 119.4(2)
C48 C43 P4 123.15(19)
C44 C43 P4 117.4(2)
C43 C44 C45 120.1(3)
C43 C44 H44 119.9
C45 C44 H44 119.9
C46 C45 C44 119.8(3)
C46 C45 H45 120.1
C44 C45 H45 120.1
C45 C46 C47 120.8(3)
C45 C46 H46 119.6
C47 C46 H46 119.6
C48 C47 C46 119.5(3)
C48 C47 H47 120.3
C46 C47 H47 120.3
C47 C48 C43 120.4(2)
C47 C48 H48 119.8
C43 C48 H48 119.8
C54 C49 C50 117.8(2)
C54 C49 P4 126.3(2)
C50 C49 P4 115.8(2)
C51 C50 C49 121.1(3)
C51 C50 H50 119.4
C49 C50 H50 119.4
C52 C51 C50 120.0(3)
C52 C51 H51 120.0
C50 C51 H51 120.0
C51 C52 C53 119.7(3)
C51 C52 H52 120.1
C53 C52 H52 120.1
C54 C53 C52 120.5(3)
C54 C53 H53 119.8
C52 C53 H53 119.8
C53 C54 C49 120.8(2)
C53 C54 H54 119.6
C49 C54 H54 119.6
C60 C55 C56 119.4(3)
C60 C55 P5 118.1(2)
C56 C55 P5 122.5(2)
C57 C56 C55 120.7(3)
C57 C56 H56 119.7
C55 C56 H56 119.7
C56 C57 C58 119.5(3)
C56 C57 H57 120.3
C58 C57 H57 120.3
C59 C58 C57 120.4(3)
C59 C58 H58 119.8
C57 C58 H58 119.8
C58 C59 C60 120.0(3)
C58 C59 H59 120.0
C60 C59 H59 120.0
C55 C60 C59 120.0(3)
C55 C60 H60 120.0
C59 C60 H60 120.0
C62 C61 C66 118.4(2)
C62 C61 P5 121.7(2)
C66 C61 P5 119.3(2)
C63 C62 C61 120.2(3)
C63 C62 H62 119.9
C61 C62 H62 119.9
C64 C63 C62 120.7(3)
C64 C63 H63 119.7
C62 C63 H63 119.7
C63 C64 C65 119.7(3)
C63 C64 H64 120.2
C65 C64 H64 120.2
C64 C65 C66 120.5(3)
C64 C65 H65 119.8
C66 C65 H65 119.8
C65 C66 C61 120.5(3)
C65 C66 H66 119.7
C61 C66 H66 119.7
C68 C67 C72 118.7(3)
C68 C67 P6 119.8(2)
C72 C67 P6 121.49(19)
C67 C68 C69 120.0(3)
C67 C68 H68 120.0
C69 C68 H68 120.0
C70 C69 C68 120.7(3)
C70 C69 H69 119.7
C68 C69 H69 119.7
C69 C70 C71 119.7(3)
C69 C70 H70 120.2
C71 C70 H70 120.2
C72 C71 C70 120.1(3)
C72 C71 H71 120.0
C70 C71 H71 120.0
C71 C72 C67 120.9(3)
C71 C72 H72 119.5
C67 C72 H72 119.5
C74 C73 C78 117.4(3)
C74 C73 P6 120.5(2)
C78 C73 P6 121.8(2)
C73 C74 C75 121.8(3)
C73 C74 H74 119.1
C75 C74 H74 119.1
C76 C75 C74 119.4(3)
C76 C75 H75 120.3
C74 C75 H75 120.3
C77 C76 C75 120.2(3)
C77 C76 H76 119.9
C75 C76 H76 119.9
C76 C77 C78 120.4(3)
C76 C77 H77 119.8
C78 C77 H77 119.8
C77 C78 C73 120.7(3)
C77 C78 H78 119.7
C73 C78 H78 119.7

loop_
_geom_bond_atom_site_label_1
_geom_bond_atom_site_label_2
_geom_bond_distance
P1 C10 1.829(2)
P1 C1 1.837(2)
P1 C4 1.839(2)
P2 C22 1.822(3)
P2 C16 1.833(2)
P2 C2 1.844(2)
P3 C28 1.828(2)
P3 C34 1.828(2)
P3 C3 1.840(2)
N1 C2 1.340(3)
N1 C1 1.341(3)
N2 C3 1.338(3)
N2 C2 1.342(3)
N3 C1 1.341(3)
N3 C3 1.341(3)
C4 C9 1.381(4)
C4 C5 1.381(4)
C5 C6 1.386(4)
C5 H5 0.9500
C6 C7 1.368(4)
C6 H6 0.9500
C7 C8 1.366(4)
C7 H7 0.9500
C8 C9 1.382(4)
C8 H8 0.9500
C9 H9 0.9500
C10 C15 1.394(4)
C10 C11 1.397(3)
C11 C12 1.391(4)
C11 H11 0.9500
C12 C13 1.374(4)
C12 H12 0.9500
C13 C14 1.395(4)
C13 H13 0.9500
C14 C15 1.379(4)
C14 H14 0.9500
C15 H15 0.9500
C16 C17 1.382(4)
C16 C21 1.397(4)
C17 C18 1.390(4)
C17 H17 0.9500
C18 C19 1.374(4)
C18 H18 0.9500
C19 C20 1.372(4)
C19 H19 0.9500
C20 C21 1.392(4)
C20 H20 0.9500
C21 H21 0.9500
C22 C23 1.397(4)
C22 C27 1.399(4)
C23 C24 1.383(4)
C23 H23 0.9500
C24 C25 1.385(5)
C24 H24 0.9500
C25 C26 1.377(5)
C25 H25 0.9500
C26 C27 1.382(4)
C26 H26 0.9500
C27 H27 0.9500
C28 C33 1.395(3)
C28 C29 1.399(3)
C29 C30 1.393(3)
C29 H29 0.9500
C30 C31 1.374(4)
C30 H30 0.9500
C31 C32 1.378(4)
C31 H31 0.9500
C32 C33 1.392(4)
C32 H32 0.9500
C33 H33 0.9500
C34 C35 1.391(3)
C34 C39 1.398(3)
C35 C36 1.390(4)
C35 H35 0.9500
C36 C37 1.373(4)
C36 H36 0.9500
C37 C38 1.390(4)
C37 H37 0.9500
C38 C39 1.378(4)
C38 H38 0.9500
C39 H39 0.9500
P4 C43 1.826(3)
P4 C49 1.835(3)
P4 C40 1.845(2)
P5 C61 1.824(3)
P5 C55 1.827(3)
P5 C41 1.845(2)
P6 C73 1.828(3)
P6 C67 1.830(3)
P6 C42 1.843(3)
N4 C40 1.340(3)
N4 C41 1.344(3)
N5 C41 1.333(3)
N5 C42 1.340(3)
N6 C42 1.336(3)
N6 C40 1.340(3)
C43 C48 1.387(4)
C43 C44 1.388(4)
C44 C45 1.394(4)
C44 H44 0.9500
C45 C46 1.367(4)
C45 H45 0.9500
C46 C47 1.389(4)
C46 H46 0.9500
C47 C48 1.385(4)
C47 H47 0.9500
C48 H48 0.9500
C49 C54 1.392(4)
C49 C50 1.394(4)
C50 C51 1.382(4)
C50 H50 0.9500
C51 C52 1.376(4)
C51 H51 0.9500
C52 C53 1.379(4)
C52 H52 0.9500
C53 C54 1.378(4)
C53 H53 0.9500
C54 H54 0.9500
C55 C60 1.388(4)
C55 C56 1.391(4)
C56 C57 1.381(4)
C56 H56 0.9500
C57 C58 1.389(5)
C57 H57 0.9500
C58 C59 1.377(5)
C58 H58 0.9500
C59 C60 1.391(4)
C59 H59 0.9500
C60 H60 0.9500
C61 C62 1.398(4)
C61 C66 1.403(4)
C62 C63 1.387(4)
C62 H62 0.9500
C63 C64 1.378(4)
C63 H63 0.9500
C64 C65 1.380(4)
C64 H64 0.9500
C65 C66 1.381(4)
C65 H65 0.9500
C66 H66 0.9500
C67 C68 1.388(4)
C67 C72 1.389(4)
C68 C69 1.393(4)
C68 H68 0.9500
C69 C70 1.369(5)
C69 H69 0.9500
C70 C71 1.383(4)
C70 H70 0.9500
C71 C72 1.377(4)
C71 H71 0.9500
C72 H72 0.9500
C73 C74 1.387(4)
C73 C78 1.391(4)
C74 C75 1.388(4)
C74 H74 0.9500
C75 C76 1.371(5)
C75 H75 0.9500
C76 C77 1.366(5)
C76 H76 0.9500
C77 C78 1.390(4)
C77 H77 0.9500
C78 H78 0.9500

loop_
_geom_torsion_atom_site_label_1
_geom_torsion_atom_site_label_2
_geom_torsion_atom_site_label_3
_geom_torsion_atom_site_label_4
_geom_torsion
C3 N3 C1 N1 3.2(3)
C3 N3 C1 P1 175.49(16)
C2 N1 C1 N3 0.4(3)
C2 N1 C1 P1 -171.42(17)
C10 P1 C1 N3 174.51(17)
C4 P1 C1 N3 69.4(2)
C10 P1 C1 N1 -12.9(2)
C4 P1 C1 N1 -118.0(2)
C1 N1 C2 N2 -3.7(4)
C1 N1 C2 P2 -176.19(17)
C3 N2 C2 N1 3.0(4)
C3 N2 C2 P2 175.77(17)
C22 P2 C2 N1 -147.2(2)
C16 P2 C2 N1 -40.8(2)
C22 P2 C2 N2 39.6(2)
C16 P2 C2 N2 146.03(19)
C2 N2 C3 N3 1.1(3)
C2 N2 C3 P3 174.13(17)
C1 N3 C3 N2 -4.0(3)
C1 N3 C3 P3 -177.45(16)
C28 P3 C3 N2 24.5(2)
C34 P3 C3 N2 131.6(2)
C28 P3 C3 N3 -161.83(17)
C34 P3 C3 N3 -54.76(19)
C10 P1 C4 C9 51.5(2)
C1 P1 C4 C9 158.9(2)
C10 P1 C4 C5 -135.8(3)
C1 P1 C4 C5 -28.5(3)
C9 C4 C5 C6 1.1(5)
P1 C4 C5 C6 -171.4(3)
C4 C5 C6 C7 -0.1(6)
C5 C6 C7 C8 -0.6(6)
C6 C7 C8 C9 0.4(5)
C5 C4 C9 C8 -1.3(5)
P1 C4 C9 C8 171.9(3)
C7 C8 C9 C4 0.6(5)
C1 P1 C10 C15 -48.9(2)
C4 P1 C10 C15 58.1(2)
C1 P1 C10 C11 134.4(2)
C4 P1 C10 C11 -118.6(2)
C15 C10 C11 C12 0.2(4)
P1 C10 C11 C12 177.1(2)
C10 C11 C12 C13 1.0(4)
C11 C12 C13 C14 -1.1(4)
C12 C13 C14 C15 -0.1(4)
C13 C14 C15 C10 1.3(4)
C11 C10 C15 C14 -1.4(4)
P1 C10 C15 C14 -178.0(2)
C22 P2 C16 C17 163.2(2)
C2 P2 C16 C17 59.4(2)
C22 P2 C16 C21 -22.7(2)
C2 P2 C16 C21 -126.5(2)
C21 C16 C17 C18 2.8(4)
P2 C16 C17 C18 177.1(2)
C16 C17 C18 C19 -2.4(5)
C17 C18 C19 C20 0.6(5)
C18 C19 C20 C21 0.8(5)
C19 C20 C21 C16 -0.4(4)
C17 C16 C21 C20 -1.4(4)
P2 C16 C21 C20 -175.5(2)
C16 P2 C22 C23 -53.9(2)
C2 P2 C22 C23 52.4(2)
C16 P2 C22 C27 126.1(2)
C2 P2 C22 C27 -127.6(2)
C27 C22 C23 C24 -1.9(4)
P2 C22 C23 C24 178.1(2)
C22 C23 C24 C25 1.6(4)
C23 C24 C25 C26 0.0(5)
C24 C25 C26 C27 -1.2(5)
C25 C26 C27 C22 0.8(5)
C23 C22 C27 C26 0.7(4)
P2 C22 C27 C26 -179.3(2)
C34 P3 C28 C33 27.1(2)
C3 P3 C28 C33 130.3(2)
C34 P3 C28 C29 -162.0(2)
C3 P3 C28 C29 -58.8(2)
C33 C28 C29 C30 -0.2(4)
P3 C28 C29 C30 -171.3(2)
C28 C29 C30 C31 0.9(4)
C29 C30 C31 C32 -1.1(4)
C30 C31 C32 C33 0.6(4)
C31 C32 C33 C28 0.0(4)
C29 C28 C33 C32 -0.3(4)
P3 C28 C33 C32 170.8(2)
C28 P3 C34 C35 -128.00(19)
C3 P3 C34 C35 124.56(19)
C28 P3 C34 C39 53.1(2)
C3 P3 C34 C39 -54.3(2)
C39 C34 C35 C36 -0.7(4)
P3 C34 C35 C36 -179.66(19)
C34 C35 C36 C37 0.1(4)
C35 C36 C37 C38 0.7(4)
C36 C37 C38 C39 -0.9(4)
C37 C38 C39 C34 0.2(4)
C35 C34 C39 C38 0.6(4)
P3 C34 C39 C38 179.43(19)
C42 N6 C40 N4 1.5(4)
C42 N6 C40 P4 -170.36(18)
C41 N4 C40 N6 1.5(4)
C41 N4 C40 P4 173.82(18)
C43 P4 C40 N6 -10.5(2)
C49 P4 C40 N6 -115.4(2)
C43 P4 C40 N4 176.76(19)
C49 P4 C40 N4 71.9(2)
C42 N5 C41 N4 0.9(4)
C42 N5 C41 P5 171.81(19)
C40 N4 C41 N5 -2.8(4)
C40 N4 C41 P5 -174.26(18)
C61 P5 C41 N5 25.3(2)
C55 P5 C41 N5 132.1(2)
C61 P5 C41 N4 -162.87(19)
C55 P5 C41 N4 -56.1(2)
C40 N6 C42 N5 -3.7(4)
C40 N6 C42 P6 -177.53(19)
C41 N5 C42 N6 2.6(4)
C41 N5 C42 P6 176.77(18)
C73 P6 C42 N6 -38.4(2)
C67 P6 C42 N6 -142.1(2)
C73 P6 C42 N5 147.1(2)
C67 P6 C42 N5 43.4(2)
C49 P4 C43 C48 47.1(2)
C40 P4 C43 C48 -59.1(2)
C49 P4 C43 C44 -132.2(2)
C40 P4 C43 C44 121.6(2)
C48 C43 C44 C45 -0.3(4)
P4 C43 C44 C45 179.1(2)
C43 C44 C45 C46 0.9(4)
C44 C45 C46 C47 -0.5(5)
C45 C46 C47 C48 -0.4(4)
C46 C47 C48 C43 1.0(4)
C44 C43 C48 C47 -0.7(4)
P4 C43 C48 C47 180.0(2)
C43 P4 C49 C54 -120.7(2)
C40 P4 C49 C54 -14.8(3)
C43 P4 C49 C50 62.9(2)
C40 P4 C49 C50 168.8(2)
C54 C49 C50 C51 0.9(4)
P4 C49 C50 C51 177.6(2)
C49 C50 C51 C52 0.3(5)
C50 C51 C52 C53 -1.5(5)
C51 C52 C53 C54 1.4(4)
C52 C53 C54 C49 -0.2(4)
C50 C49 C54 C53 -1.0(4)
P4 C49 C54 C53 -177.3(2)
C61 P5 C55 C60 -116.9(2)
C41 P5 C55 C60 135.8(2)
C61 P5 C55 C56 62.4(2)
C41 P5 C55 C56 -44.9(2)
C60 C55 C56 C57 0.2(4)
P5 C55 C56 C57 -179.1(2)
C55 C56 C57 C58 0.1(4)
C56 C57 C58 C59 -0.5(5)
C57 C58 C59 C60 0.6(5)
C56 C55 C60 C59 -0.1(4)
P5 C55 C60 C59 179.2(2)
C58 C59 C60 C55 -0.3(4)
C55 P5 C61 C62 23.7(2)
C41 P5 C61 C62 127.7(2)
C55 P5 C61 C66 -165.8(2)
C41 P5 C61 C66 -61.8(2)
C66 C61 C62 C63 0.0(4)
P5 C61 C62 C63 170.6(2)
C61 C62 C63 C64 1.0(4)
C62 C63 C64 C65 -0.7(4)
C63 C64 C65 C66 -0.6(4)
C64 C65 C66 C61 1.6(4)
C62 C61 C66 C65 -1.2(4)
P5 C61 C66 C65 -172.1(2)
C73 P6 C67 C68 119.6(2)
C42 P6 C67 C68 -133.6(2)
C73 P6 C67 C72 -57.4(2)
C42 P6 C67 C72 49.4(2)
C72 C67 C68 C69 -0.1(4)
P6 C67 C68 C69 -177.2(2)
C67 C68 C69 C70 0.0(5)
C68 C69 C70 C71 0.3(5)
C69 C70 C71 C72 -0.5(5)
C70 C71 C72 C67 0.4(4)
C68 C67 C72 C71 -0.1(4)
P6 C67 C72 C71 177.0(2)
C67 P6 C73 C74 -29.4(2)
C42 P6 C73 C74 -132.1(2)
C67 P6 C73 C78 157.0(2)
C42 P6 C73 C78 54.3(3)
C78 C73 C74 C75 -1.4(4)
P6 C73 C74 C75 -175.3(2)
C73 C74 C75 C76 -0.2(4)
C74 C75 C76 C77 0.4(5)
C75 C76 C77 C78 1.1(5)
C76 C77 C78 C73 -2.8(5)
C74 C73 C78 C77 2.9(5)
P6 C73 C78 C77 176.7(3)
